data_4116876
loop_
_publ_author_name
'Leo A. Paquette'
'David G. Bolin'
'Marshall Stepanian'
'Bruce M. Branan'
'Uppuluri V. Mallavadhani'
'Jinsung Tae'
'Shawn W. E. Eisenberg'
'Robin D. Rogers'

_publ_section_title
;
 Intramolecular Oxymercuration of Stereoisomeric Cyclohexyl-Belted
 Poly(spirotetrahydrofuranyl) Platforms
;
_journal_name_full 'Journal of the American Chemical Society'
_journal_page_first 11603
_journal_page_last 11615
_journal_paper_doi 10.1021/ja981756p
_journal_volume 120
_journal_year 1998
_chemical_formula_structural 'LAP176 (I-UVM-157)'
_chemical_formula_sum 'C18 H25 Cl Hg O5'
_chemical_formula_weight 557.42
_chemical_name_systematic
; 
 ? 
;
_space_group_IT_number 14
_symmetry_cell_setting monoclinic
_symmetry_space_group_name_Hall '-P 2ybc'
_symmetry_space_group_name_H-M 'P 1 21/c 1'
_atom_sites_solution_hydrogens geom
_atom_sites_solution_primary direct
_atom_sites_solution_secondary difmap
_audit_creation_method SHELXL
_cell_angle_alpha 90.00
_cell_angle_beta 96.127(4)
_cell_angle_gamma 90.00
_cell_formula_units_Z 4
_cell_length_a 11.893(3)
_cell_length_b 8.880(2)
_cell_length_c 17.627(5)
_cell_measurement_reflns_used 430
_cell_measurement_temperature 294(2)
_cell_volume 1851.0(8)
_computing_cell_refinement 'Siemens SAINT'
_computing_data_collection 'Siemens SAINT'
_computing_data_reduction 'Siemens SHELXTL'
_computing_molecular_graphics 'Siemens SHELXTL'
_computing_publication_material 'Siemens SHELXTL'
_computing_structure_refinement 'SHELXL-93 (Sheldrick, 1993)'
_computing_structure_solution 'SHELXS-86 (Sheldrick, 1990)'
_diffrn_ambient_temperature 294(2)
_diffrn_measurement_device 'Siemens SMART CCD'
_diffrn_measurement_method 'area detector'
_diffrn_radiation_monochromator graphite
_diffrn_radiation_source 'fine-focus sealed tube'
_diffrn_radiation_type MoK\a
_diffrn_radiation_wavelength 0.71073
_diffrn_reflns_av_R_equivalents 0.0522
_diffrn_reflns_av_sigmaI/netI 0.0409
_diffrn_reflns_limit_h_max 11
_diffrn_reflns_limit_h_min -13
_diffrn_reflns_limit_k_max 9
_diffrn_reflns_limit_k_min -9
_diffrn_reflns_limit_l_max 18
_diffrn_reflns_limit_l_min -19
_diffrn_reflns_number 6804
_diffrn_reflns_theta_max 23.25
_diffrn_reflns_theta_min 1.72
_exptl_absorpt_coefficient_mu 8.485
_exptl_absorpt_correction_T_max 0.9847
_exptl_absorpt_correction_T_min 0.4217
_exptl_absorpt_correction_type empirical
_exptl_crystal_colour colorless
_exptl_crystal_density_diffrn 2.000
_exptl_crystal_description parallelepiped
_exptl_crystal_F_000 1080
_exptl_crystal_size_max 0.21
_exptl_crystal_size_mid 0.19
_exptl_crystal_size_min 0.10
_refine_diff_density_max 0.703
_refine_diff_density_min -0.824
_refine_diff_density_rms 0.102
_refine_ls_extinction_coef 0.0053(3)
_refine_ls_extinction_expression Fc^*^=kFc[1+0.001xFc^2^\l^3^/sin(2\q)]^-1/4^
_refine_ls_extinction_method SHELXL
_refine_ls_goodness_of_fit_all 1.056
_refine_ls_goodness_of_fit_obs 1.067
_refine_ls_matrix_type full
_refine_ls_number_parameters 227
_refine_ls_number_reflns 2629
_refine_ls_number_restraints 0
_refine_ls_restrained_S_all 1.144
_refine_ls_restrained_S_obs 1.067
_refine_ls_R_factor_all 0.0324
_refine_ls_R_factor_obs 0.0291
_refine_ls_shift/esd_max -0.002
_refine_ls_shift/esd_mean 0.000
_refine_ls_structure_factor_coef Fsqd
_refine_ls_weighting_scheme '0.0418, 2.3466'
_refine_ls_wR_factor_all 0.0844
_refine_ls_wR_factor_obs 0.0754
_reflns_number_observed 2430
_reflns_number_total 2649
_reflns_observed_criterion >2sigma(I)
_cod_data_source_file ja981756p_05.cif
_cod_data_source_block 44
_cod_original_cell_volume 1851.0(9)
_cod_database_code 4116876

loop_
_symmetry_equiv_pos_as_xyz
'x, y, z'
'-x, y+1/2, -z+1/2'
'-x, -y, -z'
'x, -y-1/2, z-1/2'

loop_
_atom_site_aniso_label
_atom_site_aniso_U_11
_atom_site_aniso_U_22
_atom_site_aniso_U_33
_atom_site_aniso_U_23
_atom_site_aniso_U_13
_atom_site_aniso_U_12
Hg 0.0521(2) 0.0474(2) 0.0544(2) -0.00407(9) 0.00585(12) 0.00099(8)
Cl 0.0852(11) 0.0823(11) 0.0604(9) -0.0154(8) -0.0067(8) 0.0012(9)
O1 0.048(2) 0.062(3) 0.143(5) -0.008(3) 0.016(3) -0.008(2)
O2 0.061(2) 0.050(2) 0.052(2) 0.008(2) 0.001(2) 0.001(2)
O3 0.065(2) 0.057(2) 0.067(3) -0.022(2) -0.010(2) 0.001(2)
O4 0.044(2) 0.047(2) 0.040(2) -0.005(2) -0.0027(14) -0.005(2)
O5 0.060(2) 0.049(2) 0.068(3) 0.006(2) -0.019(2) -0.002(2)
C1 0.046(3) 0.049(3) 0.069(4) -0.002(3) -0.005(3) 0.005(3)
C2 0.049(3) 0.054(3) 0.062(4) -0.011(3) 0.004(3) -0.007(3)
C3 0.052(3) 0.040(3) 0.068(4) -0.009(3) 0.001(3) -0.004(2)
C4 0.046(3) 0.048(3) 0.054(3) -0.009(3) 0.000(2) 0.001(2)
C5 0.052(3) 0.047(3) 0.042(3) -0.001(2) -0.004(2) 0.000(2)
C6 0.049(3) 0.042(3) 0.057(3) -0.009(3) -0.012(2) 0.001(2)
C7 0.077(5) 0.038(3) 0.105(6) 0.004(3) 0.021(4) -0.004(3)
C8 0.125(8) 0.060(5) 0.111(7) 0.026(5) 0.026(6) -0.017(5)
C9 0.104(6) 0.091(5) 0.075(5) 0.022(4) 0.025(4) -0.003(5)
C10 0.063(4) 0.047(3) 0.065(4) -0.006(3) 0.004(3) 0.007(3)
C11 0.084(5) 0.073(5) 0.085(5) -0.020(4) 0.013(4) 0.022(4)
C12 0.088(6) 0.095(6) 0.125(8) -0.071(5) 0.001(5) 0.009(4)
C13 0.077(4) 0.067(4) 0.055(4) -0.002(3) 0.004(3) 0.003(4)
C14 0.086(5) 0.085(5) 0.068(5) 0.010(3) 0.007(4) -0.021(4)
C15 0.055(4) 0.067(4) 0.059(4) 0.001(3) 0.000(3) -0.016(3)
C16 0.057(4) 0.058(3) 0.070(4) -0.006(3) -0.019(3) -0.002(3)
C17 0.126(8) 0.073(5) 0.121(8) -0.005(4) -0.076(6) 0.016(4)
C18 0.071(4) 0.069(4) 0.089(5) 0.018(4) -0.031(4) 0.008(3)

loop_
_atom_site_label
_atom_site_type_symbol
_atom_site_fract_x
_atom_site_fract_y
_atom_site_fract_z
_atom_site_U_iso_or_equiv
_atom_site_thermal_displace_type
_atom_site_occupancy
_atom_site_calc_flag
_atom_site_refinement_flags
Hg Hg 0.79770(2) -0.08064(2) -0.033187(12) 0.0513(2) Uani 1 d .
Cl Cl 0.7005(2) -0.1915(2) -0.13985(9) 0.0770(5) Uani 1 d .
O1 O 0.9861(4) 0.2497(5) 0.0432(3) 0.0837(14) Uani 1 d .
O2 O 0.7266(3) 0.2201(4) -0.0357(2) 0.0546(9) Uani 1 d .
O3 O 0.7641(3) 0.3167(4) 0.1669(2) 0.0643(11) Uani 1 d .
O4 O 0.6391(3) -0.0014(4) 0.0582(2) 0.0442(8) Uani 1 d .
O5 O 0.8071(3) -0.1608(4) 0.1424(2) 0.0608(10) Uani 1 d .
C1 C 0.8851(5) 0.0241(7) 0.0627(3) 0.0554(14) Uani 1 d .
H1A H 0.9611(5) -0.0194(7) 0.0719(3) 0.067 Uiso 1 calc R
C2 C 0.8950(5) 0.1886(6) 0.0471(3) 0.0552(14) Uani 1 d .
C3 C 0.7839(5) 0.2756(6) 0.0352(3) 0.0539(14) Uani 1 d .
C4 C 0.7094(4) 0.2427(6) 0.1000(3) 0.0496(13) Uani 1 d .
C5 C 0.7036(5) 0.0703(5) 0.1220(3) 0.0475(13) Uani 1 d .
C6 C 0.8231(4) -0.0005(6) 0.1329(3) 0.0506(13) Uani 1 d .
C7 C 0.8056(7) 0.4430(6) 0.0194(5) 0.073(2) Uani 1 d .
H7A H 0.7418(7) 0.5047(6) 0.0301(5) 0.087 Uiso 1 calc R
H7B H 0.8732(7) 0.4787(6) 0.0498(5) 0.087 Uiso 1 calc R
C8 C 0.8207(9) 0.4440(9) -0.0659(6) 0.098(3) Uani 1 d .
H8A H 0.7965(9) 0.5392(9) -0.0892(6) 0.117 Uiso 1 calc R
H8B H 0.8989(9) 0.4259(9) -0.0741(6) 0.117 Uiso 1 calc R
C9 C 0.7470(7) 0.3191(9) -0.0965(4) 0.089(2) Uani 1 d .
H9A H 0.6758(7) 0.3589(9) -0.1203(4) 0.107 Uiso 1 calc R
H9B H 0.7832(7) 0.2644(9) -0.1349(4) 0.107 Uiso 1 calc R
C10 C 0.5905(5) 0.3136(6) 0.0841(4) 0.0586(15) Uani 1 d .
H10A H 0.5808(5) 0.3584(6) 0.0336(4) 0.070 Uiso 1 calc R
H10B H 0.5324(5) 0.2381(6) 0.0873(4) 0.070 Uiso 1 calc R
C11 C 0.5839(7) 0.4338(8) 0.1453(5) 0.080(2) Uani 1 d .
H11A H 0.5668(7) 0.5313(8) 0.1221(5) 0.097 Uiso 1 calc R
H11B H 0.5256(7) 0.4089(8) 0.1777(5) 0.097 Uiso 1 calc R
C12 C 0.6951(8) 0.4361(9) 0.1897(6) 0.103(3) Uani 1 d .
H12A H 0.7318(8) 0.5318(9) 0.1823(6) 0.124 Uiso 1 calc R
H12B H 0.6861(8) 0.4261(9) 0.2435(6) 0.124 Uiso 1 calc R
C13 C 0.6360(6) 0.0392(7) 0.1893(4) 0.067(2) Uani 1 d .
H13A H 0.6863(6) 0.0122(7) 0.2342(4) 0.080 Uiso 1 calc R
H13B H 0.5934(6) 0.1279(7) 0.2010(4) 0.080 Uiso 1 calc R
C14 C 0.5577(7) -0.0880(8) 0.1662(4) 0.080(2) Uani 1 d .
H14A H 0.5808(7) -0.1782(8) 0.1948(4) 0.095 Uiso 1 calc R
H14B H 0.4810(7) -0.0629(8) 0.1757(4) 0.095 Uiso 1 calc R
C15 C 0.5642(6) -0.1123(7) 0.0830(4) 0.061(2) Uani 1 d .
H15A H 0.5925(6) -0.2125(7) 0.0741(4) 0.073 Uiso 1 calc R
H15B H 0.4898(6) -0.1020(7) 0.0550(4) 0.073 Uiso 1 calc R
C16 C 0.8982(6) 0.0482(7) 0.2054(4) 0.064(2) Uani 1 d .
H16A H 0.9497(6) 0.1279(7) 0.1941(4) 0.076 Uiso 1 calc R
H16B H 0.8526(6) 0.0831(7) 0.2443(4) 0.076 Uiso 1 calc R
C17 C 0.9620(9) -0.0926(8) 0.2307(6) 0.113(4) Uani 1 d .
H17A H 1.0378(9) -0.0898(8) 0.2152(6) 0.135 Uiso 1 calc R
H17B H 0.9673(9) -0.1027(8) 0.2857(6) 0.135 Uiso 1 calc R
C18 C 0.8971(6) -0.2194(8) 0.1933(4) 0.079(2) Uani 1 d .
H18A H 0.9462(6) -0.2809(8) 0.1655(4) 0.095 Uiso 1 calc R
H18B H 0.8671(6) -0.2820(8) 0.2315(4) 0.095 Uiso 1 calc R

loop_
_atom_type_symbol
_atom_type_description
_atom_type_scat_dispersion_real
_atom_type_scat_dispersion_imag
_atom_type_scat_source
C C 0.0033 0.0016 'International Tables Vol C Tables 4.2.6.8 and 6.1.1.4'
H H 0.0000 0.0000 'International Tables Vol C Tables 4.2.6.8 and 6.1.1.4'
O O 0.0106 0.0060 'International Tables Vol C Tables 4.2.6.8 and 6.1.1.4'
Cl Cl 0.1484 0.1585 'International Tables Vol C Tables 4.2.6.8 and 6.1.1.4'
Hg Hg -2.3894 9.2266 'International Tables Vol C Tables 4.2.6.8 and 6.1.1.4'

loop_
_geom_angle_atom_site_label_1
_geom_angle_atom_site_label_2
_geom_angle_atom_site_label_3
_geom_angle
C1 Hg Cl 178.9(2)
C9 O2 C3 109.7(5)
C12 O3 C4 110.2(5)
C15 O4 C5 111.4(4)
C18 O5 C6 109.5(4)
C2 C1 C6 110.2(5)
C2 C1 Hg 109.0(4)
C6 C1 Hg 110.4(4)
O1 C2 C1 122.2(5)
O1 C2 C3 121.9(5)
C1 C2 C3 115.9(5)
O2 C3 C2 105.5(4)
O2 C3 C7 104.3(5)
C2 C3 C7 110.8(5)
O2 C3 C4 108.7(4)
C2 C3 C4 111.0(5)
C7 C3 C4 115.8(5)
O3 C4 C10 106.7(4)
O3 C4 C3 105.9(4)
C10 C4 C3 112.0(5)
O3 C4 C5 105.5(4)
C10 C4 C5 112.1(5)
C3 C4 C5 114.0(4)
O4 C5 C13 104.2(4)
O4 C5 C6 108.8(4)
C13 C5 C6 112.5(5)
O4 C5 C4 105.7(4)
C13 C5 C4 113.9(5)
C6 C5 C4 111.1(4)
O5 C6 C1 108.4(4)
O5 C6 C16 104.6(4)
C1 C6 C16 110.2(5)
O5 C6 C5 106.5(4)
C1 C6 C5 111.0(5)
C16 C6 C5 115.6(5)
C8 C7 C3 102.8(5)
C9 C8 C7 103.1(6)
O2 C9 C8 109.2(7)
C11 C10 C4 105.8(5)
C12 C11 C10 106.0(6)
O3 C12 C11 110.7(6)
C14 C13 C5 106.9(5)
C15 C14 C13 106.3(6)
O4 C15 C14 107.5(5)
C17 C16 C6 104.0(5)
C18 C17 C16 106.1(6)
O5 C18 C17 108.9(5)

loop_
_geom_bond_atom_site_label_1
_geom_bond_atom_site_label_2
_geom_bond_distance
Hg C1 2.104(6)
Hg Cl 2.318(2)
O1 C2 1.220(7)
O2 C9 1.427(8)
O2 C3 1.444(7)
O3 C12 1.425(8)
O3 C4 1.443(6)
O4 C15 1.427(7)
O4 C5 1.439(6)
O5 C18 1.420(7)
O5 C6 1.448(7)
C1 C2 1.494(8)
C1 C6 1.522(8)
C2 C3 1.525(8)
C3 C7 1.539(7)
C3 C4 1.548(8)
C4 C10 1.545(8)
C4 C5 1.583(7)
C5 C13 1.527(9)
C5 C6 1.547(8)
C6 C16 1.541(8)
C7 C8 1.533(14)
C8 C9 1.480(12)
C10 C11 1.526(9)
C11 C12 1.463(12)
C13 C14 1.493(9)
C14 C15 1.493(10)
C16 C17 1.505(9)
C17 C18 1.480(10)
